data_7001748
loop_
_publ_author_name
'Nova, Ainara'
'Mas-Ballest\'e, Rub\'en'
'Ujaque, Gregori'
'Gonz\'alez-Duarte, Pilar'
'Lled\'os, Agust\'i'

_publ_section_title
;
 Aromatic C--F activation by complexes containing the {Pt2S2} core via
 nucleophilic substitution: a combined experimental and theoretical
 study
;
_journal_issue 30
_journal_name_full 'Dalton Transactions'
_journal_page_first 5980
_journal_page_last 5988
_journal_paper_doi 10.1039/b901697j
_journal_year 2009
_chemical_compound_source 'synthesis as described'
_chemical_formula_moiety 'C33 H26 F4 P2 Pt1 S2'
_chemical_formula_sum 'C33 H26 F4 P2 Pt S2'
_chemical_formula_weight 819.69
_chemical_name_systematic
;
?
;
_space_group_IT_number 14
_symmetry_cell_setting monoclinic
_symmetry_Int_Tables_number 14
_symmetry_space_group_name_Hall '-P 2ybc'
_symmetry_space_group_name_H-M 'P 1 21/c 1'
_atom_sites_solution_hydrogens geom
_atom_sites_solution_primary direct
_atom_sites_solution_secondary difmap
_audit_conform_dict_location ftp://ftp.iucr.org/pub/cif_core.dic
_audit_conform_dict_name cif_core.dic
_audit_conform_dict_version 2.3
_audit_creation_date 2005-04-22T11:45:47-00:00
_audit_creation_method 'WinGX routine CIF_UPDATE'
_cell_angle_alpha 90
_cell_angle_beta 113.829(4)
_cell_angle_gamma 90
_cell_formula_units_Z 4
_cell_length_a 13.393(4)
_cell_length_b 21.653(6)
_cell_length_c 12.975(3)
_cell_measurement_reflns_used 1011
_cell_measurement_temperature 120(2)
_cell_measurement_theta_max 25.86
_cell_measurement_theta_min 2.98
_cell_measurement_wavelength 0.71073
_cell_volume 3442.0(16)
_computing_cell_refinement 'BRUKER SMART'
_computing_data_collection 'BRUKER SMART'
_computing_data_reduction 'BRUKER SMART'
_computing_molecular_graphics 'Ortep-3 for Windows (Farrugia, 1997)'
_computing_publication_material 'WinGX publication routines (Farrugia, 1999)'
_computing_structure_refinement 'SHELXL-97 (Sheldrick, 1997)'
_computing_structure_solution 'DIRDIF Beurskens(1999)'
_diffrn_ambient_temperature 120(2)
_diffrn_measured_fraction_theta_full 0.997
_diffrn_measured_fraction_theta_max 0.997
_diffrn_measurement_device_type 'Smart-CCD-1000 BRUKER'
_diffrn_measurement_method 'omega scans'
_diffrn_radiation_monochromator graphite
_diffrn_radiation_probe x-ray
_diffrn_radiation_type MoK\a
_diffrn_radiation_wavelength 0.71073
_diffrn_reflns_av_R_equivalents 0.0614
_diffrn_reflns_av_unetI/netI 0.0589
_diffrn_reflns_limit_h_max 15
_diffrn_reflns_limit_h_min -16
_diffrn_reflns_limit_k_max 27
_diffrn_reflns_limit_k_min 0
_diffrn_reflns_limit_l_max 16
_diffrn_reflns_limit_l_min 0
_diffrn_reflns_number 28890
_diffrn_reflns_theta_full 26.44
_diffrn_reflns_theta_max 26.44
_diffrn_reflns_theta_min 1.66
_exptl_absorpt_coefficient_mu 4.333
_exptl_absorpt_correction_T_max 0.88
_exptl_absorpt_correction_T_min 0.431089
_exptl_absorpt_correction_type multi-scan
_exptl_absorpt_process_details 'BRUKER SADABS'
_exptl_crystal_colour Colourless
_exptl_crystal_density_diffrn 1.582
_exptl_crystal_density_method 'not measured'
_exptl_crystal_description prism
_exptl_crystal_F_000 1600
_exptl_crystal_size_max 0.5
_exptl_crystal_size_mid 0.24
_exptl_crystal_size_min 0.03
_platon_squeeze_details ' ?'
_refine_diff_density_max 1.504
_refine_diff_density_min -1.286
_refine_diff_density_rms 0.144
_refine_ls_extinction_method none
_refine_ls_goodness_of_fit_ref 1.398
_refine_ls_hydrogen_treatment constr
_refine_ls_matrix_type full
_refine_ls_number_parameters 379
_refine_ls_number_reflns 7064
_refine_ls_number_restraints 0
_refine_ls_restrained_S_all 1.398
_refine_ls_R_factor_all 0.0548
_refine_ls_R_factor_gt 0.0341
_refine_ls_shift/su_max 0.003
_refine_ls_shift/su_mean 0
_refine_ls_structure_factor_coef Fsqd
_refine_ls_weighting_details
; calc
[0.00000+1.00000exp(3.00(sin\q/\l)^2^)]/
[\s^2^(Fo^2^)+0.0400+0.0000*P+(0.0346P)^2^+0.0000sin\q/\l]
where P = 0.10000Fo^2^ + 0.90000Fc^2^
;
_refine_ls_weighting_scheme calc
_refine_ls_wR_factor_gt 0.0784
_refine_ls_wR_factor_ref 0.0847
_reflns_number_gt 4923
_reflns_number_total 7064
_reflns_threshold_expression >2sigma(I)
_cod_data_source_file b901697j.txt
_cod_data_source_block II
_cod_original_sg_symbol_H-M 'P 21/c'
_cod_original_formula_sum 'C33 H26 F4 P2 Pt1 S2'
_cod_database_code 7001748

loop_
_symmetry_equiv_pos_as_xyz
'x, y, z'
'-x, y+1/2, -z+1/2'
'-x, -y, -z'
'x, -y-1/2, z-1/2'

loop_
_atom_site_label
_atom_site_type_symbol
_atom_site_fract_x
_atom_site_fract_y
_atom_site_fract_z
_atom_site_U_iso_or_equiv
_atom_site_adp_type
_atom_site_occupancy
_atom_site_symmetry_multiplicity
_atom_site_calc_flag
_atom_site_refinement_flags
_atom_site_disorder_assembly
_atom_site_disorder_group
Pt1 Pt 0.068175(15) 0.997005(8) 0.733522(14) 0.01482(7) Uani 1 1 d . . .
S1 S -0.06948(11) 0.92466(6) 0.68207(11) 0.0195(3) Uani 1 1 d . . .
S2 S -0.05536(11) 1.06984(6) 0.62577(11) 0.0210(3) Uani 1 1 d . . .
P1 P 0.20204(11) 1.06901(6) 0.79416(11) 0.0175(3) Uani 1 1 d . . .
P2 P 0.19014(11) 0.92360(6) 0.83250(11) 0.0163(3) Uani 1 1 d . . .
C1 C -0.1846(4) 0.9667(2) 0.5966(4) 0.0188(11) Uani 1 1 d . . .
C2 C -0.2869(5) 0.9375(3) 0.5492(4) 0.0257(12) Uani 1 1 d . . .
C3 C -0.3782(5) 0.9679(3) 0.4796(5) 0.0271(13) Uani 1 1 d . . .
C4 C -0.3716(5) 1.0281(3) 0.4514(4) 0.0294(14) Uani 1 1 d . . .
C5 C -0.2731(5) 1.0578(3) 0.4968(5) 0.0269(13) Uani 1 1 d . . .
C6 C -0.1765(5) 1.0292(2) 0.5694(4) 0.0210(12) Uani 1 1 d . . .
C7 C 0.3271(4) 1.0445(2) 0.7803(5) 0.0219(11) Uani 1 1 d . . .
H7A H 0.3095 1.0354 0.7017 0.026 Uiso 1 1 calc R . .
H7B H 0.3783 1.0787 0.8019 0.026 Uiso 1 1 calc R . .
C8 C 0.3830(5) 0.9884(2) 0.8502(4) 0.0236(12) Uani 1 1 d . . .
H8A H 0.3982 0.9971 0.9284 0.028 Uiso 1 1 calc R . .
H8B H 0.4526 0.9827 0.8447 0.028 Uiso 1 1 calc R . .
C9 C 0.3193(4) 0.9275(2) 0.8174(4) 0.0196(11) Uani 1 1 d . . .
H9A H 0.366 0.8948 0.8627 0.024 Uiso 1 1 calc R . .
H9B H 0.3051 0.9187 0.7394 0.024 Uiso 1 1 calc R . .
C10 C 0.1750(5) 1.1425(2) 0.7211(4) 0.0212(11) Uani 1 1 d . . .
C11 C 0.1793(5) 1.1995(2) 0.7746(5) 0.0293(13) Uani 1 1 d . . .
H11 H 0.1941 1.2006 0.851 0.035 Uiso 1 1 calc R . .
C12 C 0.1615(6) 1.2538(3) 0.7138(5) 0.0403(16) Uani 1 1 d . . .
H12 H 0.1613 1.2912 0.749 0.048 Uiso 1 1 calc R . .
C13 C 0.1441(6) 1.2533(3) 0.6022(6) 0.0404(17) Uani 1 1 d . . .
H13 H 0.1359 1.2903 0.5631 0.049 Uiso 1 1 calc R . .
C14 C 0.1389(5) 1.1977(3) 0.5476(5) 0.0332(14) Uani 1 1 d . . .
H14 H 0.1257 1.1974 0.4715 0.04 Uiso 1 1 calc R . .
C15 C 0.1532(5) 1.1423(2) 0.6057(5) 0.0276(13) Uani 1 1 d . . .
H15 H 0.1484 1.105 0.5682 0.033 Uiso 1 1 calc R . .
C16 C 0.2464(5) 1.0881(2) 0.9436(4) 0.0204(11) Uani 1 1 d . . .
C17 C 0.1766(5) 1.0773(2) 0.9953(4) 0.0216(11) Uani 1 1 d . . .
H17 H 0.1066 1.0623 0.9537 0.026 Uiso 1 1 calc R . .
C18 C 0.2109(5) 1.0888(2) 1.1108(5) 0.0301(14) Uani 1 1 d . . .
H18 H 0.1643 1.081 1.1464 0.036 Uiso 1 1 calc R . .
C19 C 0.3132(5) 1.1114(2) 1.1705(4) 0.0280(13) Uani 1 1 d . . .
H19 H 0.3359 1.1187 1.2472 0.034 Uiso 1 1 calc R . .
C20 C 0.3846(5) 1.1237(3) 1.1192(5) 0.0310(14) Uani 1 1 d . . .
H20 H 0.4542 1.1391 1.1607 0.037 Uiso 1 1 calc R . .
C21 C 0.3496(5) 1.1124(3) 1.0050(5) 0.0294(13) Uani 1 1 d . . .
H21 H 0.3956 1.1211 0.969 0.035 Uiso 1 1 calc R . .
C22 C 0.2223(4) 0.9251(2) 0.9823(4) 0.0164(10) Uani 1 1 d . . .
C23 C 0.1382(5) 0.9327(2) 1.0175(4) 0.0235(12) Uani 1 1 d . . .
H23 H 0.0669 0.9369 0.9643 0.028 Uiso 1 1 calc R . .
C24 C 0.1594(5) 0.9340(2) 1.1311(5) 0.0288(13) Uani 1 1 d . . .
H24 H 0.1023 0.9381 1.1539 0.035 Uiso 1 1 calc R . .
C25 C 0.2652(6) 0.9293(3) 1.2103(5) 0.0346(14) Uani 1 1 d . . .
H25 H 0.2796 0.931 1.2867 0.042 Uiso 1 1 calc R . .
C26 C 0.3489(5) 0.9221(3) 1.1764(5) 0.0356(15) Uani 1 1 d . . .
H26 H 0.4203 0.919 1.23 0.043 Uiso 1 1 calc R . .
C27 C 0.3284(5) 0.9193(3) 1.0635(4) 0.0295(13) Uani 1 1 d . . .
H27 H 0.3858 0.9134 1.0415 0.035 Uiso 1 1 calc R . .
C28 C 0.1517(5) 0.8439(2) 0.7917(4) 0.0222(12) Uani 1 1 d . . .
C29 C 0.1300(5) 0.8247(3) 0.6820(5) 0.0291(13) Uani 1 1 d . . .
H29 H 0.1314 0.8535 0.6294 0.035 Uiso 1 1 calc R . .
C30 C 0.1065(6) 0.7641(3) 0.6504(6) 0.0369(15) Uani 1 1 d . . .
H30 H 0.0938 0.752 0.5774 0.044 Uiso 1 1 calc R . .
C31 C 0.1017(6) 0.7213(3) 0.7265(5) 0.0368(15) Uani 1 1 d . . .
H31 H 0.0858 0.6803 0.705 0.044 Uiso 1 1 calc R . .
C32 C 0.1205(6) 0.7393(3) 0.8343(6) 0.0430(18) Uani 1 1 d . . .
H32 H 0.1162 0.7102 0.8852 0.052 Uiso 1 1 calc R . .
C33 C 0.1457(5) 0.7998(3) 0.8681(5) 0.0338(14) Uani 1 1 d . . .
H33 H 0.1586 0.8113 0.9415 0.041 Uiso 1 1 calc R . .
F1 F -0.2954(3) 0.87734(15) 0.5731(3) 0.0324(8) Uani 1 1 d . . .
F2 F -0.4752(3) 0.93791(18) 0.4339(3) 0.0396(9) Uani 1 1 d . . .
F3 F -0.4617(3) 1.05814(18) 0.3790(3) 0.0396(9) Uani 1 1 d . . .
F4 F -0.2687(3) 1.11828(15) 0.4696(3) 0.0340(8) Uani 1 1 d . . .

loop_
_atom_site_aniso_label
_atom_site_aniso_U_11
_atom_site_aniso_U_22
_atom_site_aniso_U_33
_atom_site_aniso_U_23
_atom_site_aniso_U_13
_atom_site_aniso_U_12
Pt1 0.01626(10) 0.01434(10) 0.01340(9) -0.00113(8) 0.00552(6) 0.00030(9)
S1 0.0180(7) 0.0197(6) 0.0190(6) 0.0016(5) 0.0055(5) 0.0003(5)
S2 0.0230(7) 0.0171(6) 0.0211(6) 0.0012(5) 0.0070(6) 0.0035(5)
P1 0.0214(8) 0.0165(6) 0.0157(6) -0.0024(5) 0.0086(6) -0.0002(5)
P2 0.0183(7) 0.0155(6) 0.0152(6) -0.0019(5) 0.0070(5) -0.0008(5)
C1 0.014(3) 0.031(3) 0.011(2) -0.001(2) 0.005(2) 0.007(2)
C2 0.031(3) 0.033(3) 0.015(2) 0.000(2) 0.011(2) 0.001(3)
C3 0.018(3) 0.050(4) 0.016(3) -0.003(3) 0.011(2) -0.002(3)
C4 0.026(4) 0.051(4) 0.011(2) 0.005(2) 0.008(2) 0.014(3)
C5 0.029(3) 0.035(3) 0.020(3) -0.001(2) 0.014(3) 0.004(3)
C6 0.024(3) 0.026(3) 0.013(2) -0.005(2) 0.007(2) 0.007(2)
C7 0.023(3) 0.020(2) 0.024(3) 0.000(2) 0.011(2) -0.004(2)
C8 0.024(3) 0.026(3) 0.025(3) -0.006(2) 0.015(2) -0.001(2)
C9 0.019(3) 0.016(2) 0.022(3) -0.001(2) 0.007(2) 0.001(2)
C10 0.023(3) 0.018(2) 0.022(3) -0.005(2) 0.007(2) -0.010(2)
C11 0.043(4) 0.020(3) 0.022(3) -0.004(2) 0.011(3) -0.001(3)
C12 0.055(5) 0.020(3) 0.038(4) -0.008(3) 0.011(3) -0.002(3)
C13 0.053(5) 0.019(3) 0.040(4) 0.009(3) 0.010(3) -0.007(3)
C14 0.049(4) 0.024(3) 0.023(3) 0.004(2) 0.010(3) -0.001(3)
C15 0.040(4) 0.019(3) 0.023(3) -0.004(2) 0.013(3) -0.002(2)
C16 0.030(3) 0.014(2) 0.019(2) -0.001(2) 0.012(2) 0.005(2)
C17 0.022(3) 0.018(2) 0.026(3) -0.007(2) 0.010(2) -0.003(2)
C18 0.047(4) 0.025(3) 0.026(3) 0.005(2) 0.022(3) 0.008(3)
C19 0.038(4) 0.023(3) 0.014(2) 0.001(2) 0.002(2) 0.011(3)
C20 0.026(3) 0.029(3) 0.028(3) -0.014(2) 0.002(3) 0.002(3)
C21 0.022(3) 0.033(3) 0.031(3) -0.009(3) 0.009(3) -0.004(3)
C22 0.020(3) 0.013(2) 0.017(2) -0.0037(19) 0.007(2) -0.001(2)
C23 0.023(3) 0.022(3) 0.024(3) 0.004(2) 0.008(2) 0.006(2)
C24 0.047(4) 0.021(3) 0.027(3) 0.009(2) 0.025(3) 0.017(3)
C25 0.050(4) 0.037(3) 0.019(3) 0.000(3) 0.017(3) 0.001(3)
C26 0.029(4) 0.051(4) 0.015(3) 0.002(3) -0.003(3) 0.005(3)
C27 0.028(3) 0.041(3) 0.020(3) 0.000(2) 0.010(3) -0.001(3)
C28 0.023(3) 0.018(2) 0.024(3) -0.003(2) 0.007(2) 0.004(2)
C29 0.037(4) 0.027(3) 0.022(3) -0.004(2) 0.012(3) -0.006(3)
C30 0.043(4) 0.032(3) 0.037(3) -0.011(3) 0.016(3) -0.004(3)
C31 0.043(4) 0.019(3) 0.046(4) -0.010(3) 0.015(3) 0.001(3)
C32 0.071(5) 0.013(3) 0.043(4) -0.003(3) 0.021(4) -0.009(3)
C33 0.047(4) 0.026(3) 0.027(3) -0.002(2) 0.014(3) -0.001(3)
F1 0.031(2) 0.0374(19) 0.0273(17) -0.0030(14) 0.0100(15) -0.0097(16)
F2 0.0197(19) 0.070(3) 0.0246(17) -0.0063(17) 0.0041(15) -0.0112(18)
F3 0.0212(19) 0.068(3) 0.0267(18) 0.0081(17) 0.0069(15) 0.0177(18)
F4 0.038(2) 0.0314(17) 0.0288(17) 0.0065(14) 0.0097(16) 0.0145(16)

loop_
_atom_type_symbol
_atom_type_description
_atom_type_scat_dispersion_real
_atom_type_scat_dispersion_imag
_atom_type_scat_source
C C 0.0033 0.0016 'International Tables Vol C Tables 4.2.6.8 and 6.1.1.4'
H H 0 0 'International Tables Vol C Tables 4.2.6.8 and 6.1.1.4'
F F 0.0171 0.0103 'International Tables Vol C Tables 4.2.6.8 and 6.1.1.4'
P P 0.1023 0.0942 'International Tables Vol C Tables 4.2.6.8 and 6.1.1.4'
Pt Pt -1.7033 8.3905 'International Tables Vol C Tables 4.2.6.8 and 6.1.1.4'
S S 0.1246 0.1234 'International Tables Vol C Tables 4.2.6.8 and 6.1.1.4'

loop_
_geom_angle_atom_site_label_1
_geom_angle_atom_site_label_2
_geom_angle_atom_site_label_3
_geom_angle
_geom_angle_site_symmetry_1
_geom_angle_site_symmetry_3
_geom_angle_publ_flag
P1 Pt1 P2 89.88(5) . . ?
P1 Pt1 S1 176.43(5) . . ?
P2 Pt1 S1 89.80(5) . . ?
P1 Pt1 S2 90.75(5) . . ?
P2 Pt1 S2 177.45(5) . . ?
S1 Pt1 S2 89.73(5) . . ?
C1 S1 Pt1 103.15(19) . . ?
C6 S2 Pt1 103.26(18) . . ?
C10 P1 C16 105.4(2) . . ?
C10 P1 C7 101.5(2) . . ?
C16 P1 C7 104.5(3) . . ?
C10 P1 Pt1 117.41(18) . . ?
C16 P1 Pt1 113.37(18) . . ?
C7 P1 Pt1 113.14(17) . . ?
C22 P2 C28 104.3(2) . . ?
C22 P2 C9 106.8(2) . . ?
C28 P2 C9 100.5(2) . . ?
C22 P2 Pt1 113.51(17) . . ?
C28 P2 Pt1 116.48(18) . . ?
C9 P2 Pt1 113.89(17) . . ?
C2 C1 C6 118.7(5) . . ?
C2 C1 S1 119.9(4) . . ?
C6 C1 S1 121.3(4) . . ?
F1 C2 C3 118.8(5) . . ?
F1 C2 C1 119.3(5) . . ?
C3 C2 C1 121.9(5) . . ?
F2 C3 C2 120.2(6) . . ?
F2 C3 C4 119.6(5) . . ?
C2 C3 C4 120.2(6) . . ?
F3 C4 C3 120.4(6) . . ?
F3 C4 C5 120.4(6) . . ?
C3 C4 C5 119.2(5) . . ?
F4 C5 C4 118.3(5) . . ?
F4 C5 C6 118.4(5) . . ?
C4 C5 C6 123.3(5) . . ?
C5 C6 C1 116.7(5) . . ?
C5 C6 S2 120.9(4) . . ?
C1 C6 S2 122.4(4) . . ?
C8 C7 P1 115.0(4) . . ?
C8 C7 H7A 108.5 . . ?
P1 C7 H7A 108.5 . . ?
C8 C7 H7B 108.5 . . ?
P1 C7 H7B 108.5 . . ?
H7A C7 H7B 107.5 . . ?
C7 C8 C9 115.9(5) . . ?
C7 C8 H8A 108.3 . . ?
C9 C8 H8A 108.3 . . ?
C7 C8 H8B 108.3 . . ?
C9 C8 H8B 108.3 . . ?
H8A C8 H8B 107.4 . . ?
C8 C9 P2 117.2(4) . . ?
C8 C9 H9A 108 . . ?
P2 C9 H9A 108 . . ?
C8 C9 H9B 108 . . ?
P2 C9 H9B 108 . . ?
H9A C9 H9B 107.3 . . ?
C15 C10 C11 118.6(5) . . ?
C15 C10 P1 117.8(4) . . ?
C11 C10 P1 123.6(4) . . ?
C12 C11 C10 120.2(5) . . ?
C12 C11 H11 119.9 . . ?
C10 C11 H11 119.9 . . ?
C13 C12 C11 120.8(6) . . ?
C13 C12 H12 119.6 . . ?
C11 C12 H12 119.6 . . ?
C12 C13 C14 120.0(5) . . ?
C12 C13 H13 120 . . ?
C14 C13 H13 120 . . ?
C13 C14 C15 120.5(5) . . ?
C13 C14 H14 119.8 . . ?
C15 C14 H14 119.8 . . ?
C14 C15 C10 119.9(5) . . ?
C14 C15 H15 120 . . ?
C10 C15 H15 120 . . ?
C17 C16 C21 120.1(5) . . ?
C17 C16 P1 119.0(4) . . ?
C21 C16 P1 121.0(4) . . ?
C16 C17 C18 119.8(5) . . ?
C16 C17 H17 120.1 . . ?
C18 C17 H17 120.1 . . ?
C19 C18 C17 119.4(6) . . ?
C19 C18 H18 120.3 . . ?
C17 C18 H18 120.3 . . ?
C18 C19 C20 121.5(5) . . ?
C18 C19 H19 119.2 . . ?
C20 C19 H19 119.2 . . ?
C21 C20 C19 118.5(6) . . ?
C21 C20 H20 120.8 . . ?
C19 C20 H20 120.8 . . ?
C20 C21 C16 120.6(6) . . ?
C20 C21 H21 119.7 . . ?
C16 C21 H21 119.7 . . ?
C23 C22 C27 118.6(5) . . ?
C23 C22 P2 118.9(4) . . ?
C27 C22 P2 122.5(4) . . ?
C24 C23 C22 120.6(5) . . ?
C24 C23 H23 119.7 . . ?
C22 C23 H23 119.7 . . ?
C25 C24 C23 120.0(6) . . ?
C25 C24 H24 120 . . ?
C23 C24 H24 120 . . ?
C26 C25 C24 119.8(5) . . ?
C26 C25 H25 120.1 . . ?
C24 C25 H25 120.1 . . ?
C25 C26 C27 120.6(6) . . ?
C25 C26 H26 119.7 . . ?
C27 C26 H26 119.7 . . ?
C26 C27 C22 120.3(6) . . ?
C26 C27 H27 119.8 . . ?
C22 C27 H27 119.8 . . ?
C29 C28 C33 118.1(5) . . ?
C29 C28 P2 119.8(4) . . ?
C33 C28 P2 122.1(4) . . ?
C30 C29 C28 121.1(6) . . ?
C30 C29 H29 119.4 . . ?
C28 C29 H29 119.4 . . ?
C29 C30 C31 120.1(6) . . ?
C29 C30 H30 119.9 . . ?
C31 C30 H30 119.9 . . ?
C30 C31 C32 119.9(5) . . ?
C30 C31 H31 120 . . ?
C32 C31 H31 120 . . ?
C31 C32 C33 120.8(6) . . ?
C31 C32 H32 119.6 . . ?
C33 C32 H32 119.6 . . ?
C32 C33 C28 119.9(5) . . ?
C32 C33 H33 120 . . ?
C28 C33 H33 120 . . ?

loop_
_geom_bond_atom_site_label_1
_geom_bond_atom_site_label_2
_geom_bond_distance
_geom_bond_site_symmetry_2
_geom_bond_publ_flag
Pt1 P1 2.2638(14) . ?
Pt1 P2 2.2691(14) . ?
Pt1 S1 2.3031(14) . ?
Pt1 S2 2.3044(13) . ?
S1 C1 1.747(5) . ?
S2 C6 1.727(6) . ?
P1 C10 1.812(5) . ?
P1 C16 1.831(5) . ?
P1 C7 1.834(6) . ?
P2 C22 1.813(5) . ?
P2 C28 1.818(5) . ?
P2 C9 1.819(5) . ?
C1 C2 1.405(8) . ?
C1 C6 1.414(8) . ?
C2 F1 1.355(6) . ?
C2 C3 1.360(8) . ?
C3 F2 1.357(7) . ?
C3 C4 1.367(9) . ?
C4 F3 1.358(6) . ?
C4 C5 1.369(9) . ?
C5 F4 1.363(6) . ?
C5 C6 1.400(8) . ?
C7 C8 1.519(7) . ?
C7 H7A 0.97 . ?
C7 H7B 0.97 . ?
C8 C9 1.536(7) . ?
C8 H8A 0.97 . ?
C8 H8B 0.97 . ?
C9 H9A 0.97 . ?
C9 H9B 0.97 . ?
C10 C15 1.405(7) . ?
C10 C11 1.405(7) . ?
C11 C12 1.383(8) . ?
C11 H11 0.93 . ?
C12 C13 1.371(9) . ?
C12 H12 0.93 . ?
C13 C14 1.384(8) . ?
C13 H13 0.93 . ?
C14 C15 1.388(7) . ?
C14 H14 0.93 . ?
C15 H15 0.93 . ?
C16 C17 1.374(8) . ?
C16 C21 1.389(8) . ?
C17 C18 1.400(7) . ?
C17 H17 0.93 . ?
C18 C19 1.364(9) . ?
C18 H18 0.93 . ?
C19 C20 1.394(9) . ?
C19 H19 0.93 . ?
C20 C21 1.383(8) . ?
C20 H20 0.93 . ?
C21 H21 0.93 . ?
C22 C23 1.385(8) . ?
C22 C27 1.391(7) . ?
C23 C24 1.384(7) . ?
C23 H23 0.93 . ?
C24 C25 1.377(9) . ?
C24 H24 0.93 . ?
C25 C26 1.370(9) . ?
C25 H25 0.93 . ?
C26 C27 1.379(7) . ?
C26 H26 0.93 . ?
C27 H27 0.93 . ?
C28 C29 1.396(7) . ?
C28 C33 1.402(8) . ?
C29 C30 1.373(8) . ?
C29 H29 0.93 . ?
C30 C31 1.374(9) . ?
C30 H30 0.93 . ?
C31 C32 1.374(9) . ?
C31 H31 0.93 . ?
C32 C33 1.380(8) . ?
C32 H32 0.93 . ?
C33 H33 0.93 . ?

loop_
_geom_torsion_atom_site_label_1
_geom_torsion_atom_site_label_2
_geom_torsion_atom_site_label_3
_geom_torsion_atom_site_label_4
_geom_torsion
_geom_torsion_site_symmetry_1
_geom_torsion_site_symmetry_2
_geom_torsion_site_symmetry_3
_geom_torsion_site_symmetry_4
_geom_torsion_publ_flag
P2 Pt1 S1 C1 -178.90(18) . . . . ?
S2 Pt1 S1 C1 -1.40(18) . . . . ?
P1 Pt1 S2 C6 -176.81(18) . . . . ?
S1 Pt1 S2 C6 -0.35(18) . . . . ?
P2 Pt1 P1 C10 165.1(2) . . . . ?
S2 Pt1 P1 C10 -12.4(2) . . . . ?
P2 Pt1 P1 C16 -71.48(19) . . . . ?
S2 Pt1 P1 C16 110.99(19) . . . . ?
P2 Pt1 P1 C7 47.30(19) . . . . ?
S2 Pt1 P1 C7 -130.23(19) . . . . ?
P1 Pt1 P2 C22 77.64(19) . . . . ?
S1 Pt1 P2 C22 -98.81(19) . . . . ?
P1 Pt1 P2 C28 -161.3(2) . . . . ?
S1 Pt1 P2 C28 22.3(2) . . . . ?
P1 Pt1 P2 C9 -44.93(18) . . . . ?
S1 Pt1 P2 C9 138.62(18) . . . . ?
Pt1 S1 C1 C2 -179.4(4) . . . . ?
Pt1 S1 C1 C6 3.6(4) . . . . ?
C6 C1 C2 F1 178.9(4) . . . . ?
S1 C1 C2 F1 1.8(7) . . . . ?
C6 C1 C2 C3 -1.0(8) . . . . ?
S1 C1 C2 C3 -178.1(4) . . . . ?
F1 C2 C3 F2 -1.0(8) . . . . ?
C1 C2 C3 F2 178.9(5) . . . . ?
F1 C2 C3 C4 -178.1(5) . . . . ?
C1 C2 C3 C4 1.8(8) . . . . ?
F2 C3 C4 F3 0.7(8) . . . . ?
C2 C3 C4 F3 177.8(5) . . . . ?
F2 C3 C4 C5 -179.2(5) . . . . ?
C2 C3 C4 C5 -2.1(8) . . . . ?
F3 C4 C5 F4 1.5(8) . . . . ?
C3 C4 C5 F4 -178.6(5) . . . . ?
F3 C4 C5 C6 -178.1(5) . . . . ?
C3 C4 C5 C6 1.8(8) . . . . ?
F4 C5 C6 C1 179.3(4) . . . . ?
C4 C5 C6 C1 -1.0(8) . . . . ?
F4 C5 C6 S2 1.5(7) . . . . ?
C4 C5 C6 S2 -178.8(4) . . . . ?
C2 C1 C6 C5 0.6(7) . . . . ?
S1 C1 C6 C5 177.6(4) . . . . ?
C2 C1 C6 S2 178.4(4) . . . . ?
S1 C1 C6 S2 -4.6(6) . . . . ?
Pt1 S2 C6 C5 -179.6(4) . . . . ?
Pt1 S2 C6 C1 2.8(4) . . . . ?
C10 P1 C7 C8 170.3(4) . . . . ?
C16 P1 C7 C8 60.8(4) . . . . ?
Pt1 P1 C7 C8 -63.0(4) . . . . ?
P1 C7 C8 C9 65.6(5) . . . . ?
C7 C8 C9 P2 -63.3(6) . . . . ?
C22 P2 C9 C8 -68.7(4) . . . . ?
C28 P2 C9 C8 -177.2(4) . . . . ?
Pt1 P2 C9 C8 57.5(4) . . . . ?
C16 P1 C10 C15 171.7(5) . . . . ?
C7 P1 C10 C15 63.0(5) . . . . ?
Pt1 P1 C10 C15 -60.9(5) . . . . ?
C16 P1 C10 C11 -5.5(6) . . . . ?
C7 P1 C10 C11 -114.3(5) . . . . ?
Pt1 P1 C10 C11 121.8(5) . . . . ?
C15 C10 C11 C12 0.4(9) . . . . ?
P1 C10 C11 C12 177.7(5) . . . . ?
C10 C11 C12 C13 -2.8(11) . . . . ?
C11 C12 C13 C14 3.2(11) . . . . ?
C12 C13 C14 C15 -1.3(11) . . . . ?
C13 C14 C15 C10 -1.1(10) . . . . ?
C11 C10 C15 C14 1.5(9) . . . . ?
P1 C10 C15 C14 -175.9(5) . . . . ?
C10 P1 C16 C17 106.9(4) . . . . ?
C7 P1 C16 C17 -146.5(4) . . . . ?
Pt1 P1 C16 C17 -22.8(5) . . . . ?
C10 P1 C16 C21 -74.0(5) . . . . ?
C7 P1 C16 C21 32.6(5) . . . . ?
Pt1 P1 C16 C21 156.2(4) . . . . ?
C21 C16 C17 C18 -2.1(8) . . . . ?
P1 C16 C17 C18 176.9(4) . . . . ?
C16 C17 C18 C19 0.8(8) . . . . ?
C17 C18 C19 C20 0.3(8) . . . . ?
C18 C19 C20 C21 -0.1(8) . . . . ?
C19 C20 C21 C16 -1.3(9) . . . . ?
C17 C16 C21 C20 2.4(8) . . . . ?
P1 C16 C21 C20 -176.6(4) . . . . ?
C28 P2 C22 C23 -84.4(4) . . . . ?
C9 P2 C22 C23 169.7(4) . . . . ?
Pt1 P2 C22 C23 43.4(4) . . . . ?
C28 P2 C22 C27 95.9(5) . . . . ?
C9 P2 C22 C27 -10.0(5) . . . . ?
Pt1 P2 C22 C27 -136.4(4) . . . . ?
C27 C22 C23 C24 -0.4(8) . . . . ?
P2 C22 C23 C24 179.9(4) . . . . ?
C22 C23 C24 C25 1.6(8) . . . . ?
C23 C24 C25 C26 -1.3(9) . . . . ?
C24 C25 C26 C27 -0.2(10) . . . . ?
C25 C26 C27 C22 1.4(10) . . . . ?
C23 C22 C27 C26 -1.1(8) . . . . ?
P2 C22 C27 C26 178.6(5) . . . . ?
C22 P2 C28 C29 -174.8(5) . . . . ?
C9 P2 C28 C29 -64.2(5) . . . . ?
Pt1 P2 C28 C29 59.3(5) . . . . ?
C22 P2 C28 C33 3.5(6) . . . . ?
C9 P2 C28 C33 114.1(5) . . . . ?
Pt1 P2 C28 C33 -122.4(5) . . . . ?
C33 C28 C29 C30 -1.9(9) . . . . ?
P2 C28 C29 C30 176.5(5) . . . . ?
C28 C29 C30 C31 1.4(10) . . . . ?
C29 C30 C31 C32 0.0(11) . . . . ?
C30 C31 C32 C33 -0.9(12) . . . . ?
C31 C32 C33 C28 0.4(11) . . . . ?
C29 C28 C33 C32 1.0(10) . . . . ?
P2 C28 C33 C32 -177.3(5) . . . . ?

loop_
_platon_squeeze_void_nr
_platon_squeeze_void_average_x
_platon_squeeze_void_average_y
_platon_squeeze_void_average_z
_platon_squeeze_void_volume
_platon_squeeze_void_count_electrons
1 0.526 0.250 0.054 315.0 84.2
2 0.474 0.750 0.034 315.0 84.7
